data_1502304
loop_
_publ_author_name
'Chen, Jia-Hong'
'Wang, Shao-An'
'Liu, Yi-Hung'
'Wong, Ken-Tsung'

_publ_section_title
;
 Synthesis and properties of novel C3-symmetric coplanar chromophores.
;
_journal_issue 16
_journal_name_full 'Organic letters'
_journal_page_first 4168
_journal_page_last 4171
_journal_paper_doi 10.1021/ol201466z
_journal_volume 13
_journal_year 2011
_chemical_formula_sum 'C27 H24 O6 S3'
_chemical_formula_weight 540.64
_chemical_name_systematic
; 
 ? 
;
_space_group_IT_number 2
_symmetry_cell_setting triclinic
_symmetry_space_group_name_Hall '-P 1'
_symmetry_space_group_name_H-M 'P -1'
_atom_sites_solution_hydrogens geom
_atom_sites_solution_primary direct
_atom_sites_solution_secondary difmap
_audit_creation_method SHELXL-97
_cell_angle_alpha 77.9130(10)
_cell_angle_beta 85.2290(10)
_cell_angle_gamma 89.6510(10)
_cell_formula_units_Z 2
_cell_length_a 8.3376(2)
_cell_length_b 10.1962(2)
_cell_length_c 16.0046(3)
_cell_measurement_reflns_used 23827
_cell_measurement_temperature 295(2)
_cell_measurement_theta_max 27.5
_cell_measurement_theta_min 1
_cell_volume 1325.72(5)
_computing_cell_refinement 'HKL Denzo & Scalepack (Otwinowski & Minor)'
_computing_data_collection 'COLLECT (Nonius BV)'
_computing_data_reduction 'HKL Denzo & Scalepack (Otwinowski & Minor)'
_computing_molecular_graphics SHELXTL
_computing_publication_material SHELXTL
_computing_structure_refinement 'SHELXL-97 (Sheldrick, 1997)'
_computing_structure_solution 'SHELXS-97 (Sheldrick, 1990)'
_diffrn_ambient_temperature 295(2)
_diffrn_measured_fraction_theta_full 0.999
_diffrn_measured_fraction_theta_max 0.999
_diffrn_measurement_device_type 'Nonius KappaCCD'
_diffrn_measurement_method CCD
_diffrn_radiation_monochromator graphite
_diffrn_radiation_source 'fine-focus sealed tube'
_diffrn_radiation_type MoK\a
_diffrn_radiation_wavelength 0.71073
_diffrn_reflns_av_R_equivalents 0.0337
_diffrn_reflns_av_sigmaI/netI 0.0498
_diffrn_reflns_limit_h_max 10
_diffrn_reflns_limit_h_min -10
_diffrn_reflns_limit_k_max 13
_diffrn_reflns_limit_k_min -13
_diffrn_reflns_limit_l_max 20
_diffrn_reflns_limit_l_min -20
_diffrn_reflns_number 10959
_diffrn_reflns_theta_full 27.49
_diffrn_reflns_theta_max 27.49
_diffrn_reflns_theta_min 1.31
_exptl_absorpt_coefficient_mu 0.319
_exptl_absorpt_correction_T_max 0.970
_exptl_absorpt_correction_T_min 0.950
_exptl_absorpt_correction_type multi-scan
_exptl_absorpt_process_details
; 
multi-scan from symmetry-related measurements 
 Sortav (Blessing 1995) 
;
_exptl_crystal_density_diffrn 1.354
_exptl_crystal_density_method 'not measured'
_exptl_crystal_F_000 564
_exptl_crystal_size_max 0.20
_exptl_crystal_size_mid 0.15
_exptl_crystal_size_min 0.10
_refine_diff_density_max 0.537
_refine_diff_density_min -0.358
_refine_diff_density_rms 0.105
_refine_ls_extinction_coef 0.051(6)
_refine_ls_extinction_expression Fc^*^=kFc[1+0.001xFc^2^\l^3^/sin(2\q)]^-1/4^
_refine_ls_extinction_method SHELXL
_refine_ls_goodness_of_fit_ref 1.074
_refine_ls_hydrogen_treatment mixed
_refine_ls_matrix_type full
_refine_ls_number_parameters 326
_refine_ls_number_reflns 6071
_refine_ls_number_restraints 0
_refine_ls_restrained_S_all 1.074
_refine_ls_R_factor_all 0.1021
_refine_ls_R_factor_gt 0.0586
_refine_ls_shift/su_max 0.001
_refine_ls_shift/su_mean 0.000
_refine_ls_structure_factor_coef Fsqd
_refine_ls_weighting_details 'calc w=1/[\s^2^(Fo^2^)+(0.1063P)^2^+0.2341P] where P=(Fo^2^+2Fc^2^)/3'
_refine_ls_weighting_scheme calc
_refine_ls_wR_factor_gt 0.1552
_refine_ls_wR_factor_ref 0.1959
_reflns_number_gt 3818
_reflns_number_total 6071
_reflns_threshold_expression >2sigma(I)
_cod_data_source_file ol201466z_si_001.cif
_cod_data_source_block ic12691
_cod_depositor_comments
;
The following automatic conversions were performed:

'_symmetry_cell_setting' value 'Triclinic' changed to 'triclinic'
according to /home/saulius/struct/CIF-dictionaries/cif_core.dic
dictionary named 'cif_core.dic' version 2.4.1 from 2010-06-29.

Automatic conversion script
Id: cif_fix_values 1715 2011-07-08 13:25:40Z adriana 
;
_cod_original_sg_symbol_H-M P-1
_cod_database_code 1502304

loop_
_symmetry_equiv_pos_as_xyz
'x, y, z'
'-x, -y, -z'

loop_
_atom_site_label
_atom_site_type_symbol
_atom_site_fract_x
_atom_site_fract_y
_atom_site_fract_z
_atom_site_U_iso_or_equiv
_atom_site_adp_type
_atom_site_occupancy
_atom_site_symmetry_multiplicity
_atom_site_calc_flag
_atom_site_refinement_flags
S1 S 0.43772(12) -0.22807(8) 0.96108(5) 0.0656(3) Uani 1 1 d .
S2 S 0.25476(11) 0.16031(8) 0.51175(5) 0.0655(3) Uani 1 1 d .
S3 S 0.08327(9) -0.35269(8) 0.60797(5) 0.0586(3) Uani 1 1 d .
O1 O 0.0988(3) 0.1131(3) 0.84425(16) 0.0837(8) Uani 1 1 d .
O2 O 0.1471(4) 0.1783(3) 0.9631(2) 0.1034(10) Uani 1 1 d .
O3 O 0.7247(4) 0.3276(3) 0.6195(2) 0.0951(9) Uani 1 1 d .
O4 O 0.6970(3) 0.1054(2) 0.65995(17) 0.0770(7) Uani 1 1 d .
O5 O 0.4367(3) -0.6631(2) 0.77956(16) 0.0805(7) Uani 1 1 d .
O6 O 0.5259(3) -0.4522(2) 0.75299(16) 0.0718(7) Uani 1 1 d .
C1 C 0.3315(3) -0.1101(2) 0.80492(16) 0.0445(6) Uani 1 1 d .
C2 C 0.3671(3) 0.0041(2) 0.74104(16) 0.0445(6) Uani 1 1 d .
H2A H 0.3926 0.0843 0.7561 0.053 Uiso 1 1 calc R
C3 C 0.3646(3) -0.0011(2) 0.65495(16) 0.0420(6) Uani 1 1 d .
C4 C 0.3254(3) -0.1220(2) 0.63288(16) 0.0430(6) Uani 1 1 d .
H4A H 0.3221 -0.1254 0.5754 0.052 Uiso 1 1 calc R
C5 C 0.2912(3) -0.2371(2) 0.69553(16) 0.0423(6) Uani 1 1 d .
C6 C 0.2943(3) -0.2302(3) 0.78143(17) 0.0473(6) Uani 1 1 d .
H6A H 0.2712 -0.3067 0.8238 0.057 Uiso 1 1 calc R
C7 C 0.3317(4) -0.1071(3) 0.89690(17) 0.0488(7) Uani 1 1 d .
C8 C 0.2634(4) -0.0201(3) 0.94405(17) 0.0517(7) Uani 1 1 d .
C9 C 0.2976(4) -0.0543(3) 1.03173(19) 0.0640(8) Uani 1 1 d .
H9A H 0.2599 -0.0058 1.0724 0.077 Uiso 1 1 calc R
C10 C 0.3895(5) -0.1633(3) 1.04975(19) 0.0693(9) Uani 1 1 d .
H10A H 0.4228 -0.1990 1.1038 0.083 Uiso 1 1 calc R
C11 C 0.1605(4) 0.0940(3) 0.9099(2) 0.0599(8) Uani 1 1 d .
C12 C 0.0537(8) 0.2992(5) 0.9378(5) 0.142(3) Uani 1 1 d .
H12A H 0.0250 0.3074 0.8794 0.170 Uiso 1 1 calc R
H12B H -0.0447 0.2952 0.9752 0.170 Uiso 1 1 calc R
C13 C 0.1501(8) 0.4118(6) 0.9439(4) 0.140(2) Uani 1 1 d .
H13A H 0.0911 0.4929 0.9271 0.211 Uiso 1 1 calc R
H13B H 0.2471 0.4148 0.9068 0.211 Uiso 1 1 calc R
H13C H 0.1768 0.4033 1.0020 0.211 Uiso 1 1 calc R
C14 C 0.3924(3) 0.1212(2) 0.58725(16) 0.0445(6) Uani 1 1 d .
C15 C 0.5084(4) 0.2214(2) 0.57352(17) 0.0480(6) Uani 1 1 d .
C16 C 0.4823(4) 0.3258(3) 0.5020(2) 0.0609(8) Uani 1 1 d .
H16A H 0.5500 0.4003 0.4839 0.073 Uiso 1 1 calc R
C17 C 0.3512(5) 0.3066(3) 0.4631(2) 0.0705(10) Uani 1 1 d .
H17A H 0.3169 0.3657 0.4156 0.085 Uiso 1 1 calc R
C18 C 0.6527(4) 0.2258(3) 0.6197(2) 0.0590(8) Uani 1 1 d .
C19 C 0.8397(5) 0.0978(5) 0.7065(3) 0.0969(14) Uani 1 1 d .
H19A H 0.9264 0.1509 0.6713 0.116 Uiso 1 1 calc R
H19B H 0.8175 0.1323 0.7583 0.116 Uiso 1 1 calc R
C20 C 0.8843(8) -0.0386(7) 0.7275(6) 0.199(4) Uani 1 1 d .
H20A H 0.9790 -0.0466 0.7583 0.298 Uiso 1 1 calc R
H20B H 0.9060 -0.0717 0.6758 0.298 Uiso 1 1 calc R
H20C H 0.7980 -0.0900 0.7625 0.298 Uiso 1 1 calc R
C21 C 0.2389(3) -0.3628(2) 0.67269(16) 0.0426(6) Uani 1 1 d .
C22 C 0.2849(3) -0.4941(2) 0.69795(17) 0.0465(6) Uani 1 1 d .
C23 C 0.1879(4) -0.5844(3) 0.6656(2) 0.0573(8) Uani 1 1 d .
H23A H 0.2009 -0.6769 0.6776 0.069 Uiso 1 1 calc R
C24 C 0.0771(4) -0.5226(3) 0.6166(2) 0.0646(8) Uani 1 1 d .
H24A H 0.0051 -0.5665 0.5902 0.078 Uiso 1 1 calc R
C25 C 0.4205(4) -0.5462(3) 0.74777(19) 0.0539(7) Uani 1 1 d .
C26 C 0.6659(6) -0.4953(5) 0.8005(4) 0.1142(18) Uani 1 1 d .
H26A H 0.6311 -0.5385 0.8591 0.137 Uiso 1 1 calc R
H26B H 0.7270 -0.5594 0.7741 0.137 Uiso 1 1 calc R
C27 C 0.7621(7) -0.3836(7) 0.7999(4) 0.142(2) Uani 1 1 d .
H27A H 0.8539 -0.4112 0.8314 0.213 Uiso 1 1 calc R
H27B H 0.7010 -0.3205 0.8260 0.213 Uiso 1 1 calc R
H27C H 0.7976 -0.3422 0.7418 0.213 Uiso 1 1 calc R

loop_
_atom_site_aniso_label
_atom_site_aniso_U_11
_atom_site_aniso_U_22
_atom_site_aniso_U_33
_atom_site_aniso_U_23
_atom_site_aniso_U_13
_atom_site_aniso_U_12
S1 0.0980(7) 0.0467(4) 0.0520(5) -0.0027(3) -0.0259(4) 0.0084(4)
S2 0.0794(6) 0.0583(5) 0.0546(5) 0.0048(4) -0.0241(4) -0.0031(4)
S3 0.0575(5) 0.0537(4) 0.0690(5) -0.0162(4) -0.0222(4) -0.0024(3)
O1 0.0899(18) 0.0900(18) 0.0764(16) -0.0211(14) -0.0300(14) 0.0265(14)
O2 0.130(2) 0.0862(19) 0.115(2) -0.0558(18) -0.0503(19) 0.0455(18)
O3 0.100(2) 0.0703(17) 0.116(2) -0.0179(15) -0.0166(17) -0.0372(15)
O4 0.0701(15) 0.0658(14) 0.0996(18) -0.0171(13) -0.0334(14) -0.0037(12)
O5 0.1025(19) 0.0424(12) 0.0924(18) 0.0055(11) -0.0334(15) 0.0012(12)
O6 0.0707(14) 0.0498(12) 0.0923(17) 0.0024(11) -0.0357(13) -0.0058(11)
C1 0.0567(16) 0.0362(13) 0.0403(13) -0.0045(10) -0.0115(12) -0.0019(11)
C2 0.0568(16) 0.0333(12) 0.0445(14) -0.0081(10) -0.0104(12) -0.0039(11)
C3 0.0500(15) 0.0340(12) 0.0415(13) -0.0038(10) -0.0102(11) -0.0024(11)
C4 0.0529(15) 0.0370(13) 0.0402(13) -0.0080(10) -0.0103(11) -0.0030(11)
C5 0.0470(14) 0.0350(12) 0.0449(14) -0.0062(10) -0.0096(11) -0.0025(10)
C6 0.0603(17) 0.0335(12) 0.0463(15) -0.0020(11) -0.0093(12) -0.0052(11)
C7 0.0651(17) 0.0367(13) 0.0437(14) -0.0024(11) -0.0141(13) -0.0059(12)
C8 0.0657(18) 0.0469(15) 0.0425(14) -0.0084(12) -0.0064(13) -0.0063(13)
C9 0.090(2) 0.0577(18) 0.0438(16) -0.0093(14) -0.0080(16) -0.0078(17)
C10 0.104(3) 0.0588(19) 0.0430(16) -0.0002(14) -0.0210(17) -0.0091(18)
C11 0.0605(18) 0.0564(18) 0.0620(19) -0.0099(15) -0.0069(15) -0.0006(14)
C12 0.151(5) 0.094(4) 0.214(7) -0.083(4) -0.087(5) 0.065(4)
C13 0.152(5) 0.092(4) 0.156(5) 0.007(4) 0.025(4) 0.026(4)
C14 0.0588(16) 0.0328(12) 0.0417(13) -0.0063(10) -0.0082(12) 0.0001(11)
C15 0.0620(17) 0.0336(13) 0.0473(15) -0.0089(11) 0.0031(13) -0.0040(12)
C16 0.083(2) 0.0342(14) 0.0579(17) -0.0009(12) 0.0139(16) -0.0042(14)
C17 0.101(3) 0.0511(18) 0.0509(18) 0.0092(14) -0.0076(18) 0.0066(18)
C18 0.0646(19) 0.0527(17) 0.0601(18) -0.0150(14) 0.0014(15) -0.0157(15)
C19 0.080(3) 0.103(3) 0.117(3) -0.030(3) -0.045(2) 0.002(2)
C20 0.158(6) 0.174(7) 0.323(11) -0.132(7) -0.166(7) 0.086(5)
C21 0.0494(15) 0.0367(13) 0.0417(13) -0.0067(10) -0.0065(11) -0.0065(11)
C22 0.0577(16) 0.0351(13) 0.0470(14) -0.0089(11) -0.0039(12) -0.0065(11)
C23 0.073(2) 0.0382(14) 0.0627(18) -0.0163(13) -0.0033(16) -0.0126(14)
C24 0.070(2) 0.0545(17) 0.075(2) -0.0231(16) -0.0160(17) -0.0183(15)
C25 0.0694(19) 0.0374(14) 0.0532(16) -0.0035(12) -0.0111(14) -0.0014(13)
C26 0.105(3) 0.076(3) 0.157(5) 0.011(3) -0.078(3) -0.012(2)
C27 0.102(4) 0.196(7) 0.135(5) -0.041(5) -0.038(3) -0.015(4)

loop_
_atom_type_symbol
_atom_type_description
_atom_type_scat_dispersion_real
_atom_type_scat_dispersion_imag
_atom_type_scat_source
C C 0.0033 0.0016 'International Tables Vol C Tables 4.2.6.8 and 6.1.1.4'
H H 0.0000 0.0000 'International Tables Vol C Tables 4.2.6.8 and 6.1.1.4'
O O 0.0106 0.0060 'International Tables Vol C Tables 4.2.6.8 and 6.1.1.4'
S S 0.1246 0.1234 'International Tables Vol C Tables 4.2.6.8 and 6.1.1.4'

loop_
_geom_angle_atom_site_label_1
_geom_angle_atom_site_label_2
_geom_angle_atom_site_label_3
_geom_angle
C10 S1 C7 92.74(15)
C17 S2 C14 93.03(16)
C24 S3 C21 92.48(14)
C11 O2 C12 117.4(4)
C18 O4 C19 117.6(3)
C25 O6 C26 117.1(3)
C2 C1 C6 119.2(2)
C2 C1 C7 121.6(2)
C6 C1 C7 119.2(2)
C3 C2 C1 120.5(2)
C3 C2 H2A 119.8
C1 C2 H2A 119.8
C2 C3 C4 119.4(2)
C2 C3 C14 120.7(2)
C4 C3 C14 119.7(2)
C5 C4 C3 120.9(2)
C5 C4 H4A 119.5
C3 C4 H4A 119.5
C4 C5 C6 118.9(2)
C4 C5 C21 121.0(2)
C6 C5 C21 119.9(2)
C5 C6 C1 121.1(2)
C5 C6 H6A 119.5
C1 C6 H6A 119.5
C8 C7 C1 131.5(2)
C8 C7 S1 110.1(2)
C1 C7 S1 118.4(2)
C7 C8 C9 112.4(3)
C7 C8 C11 124.6(3)
C9 C8 C11 122.9(3)
C10 C9 C8 113.3(3)
C10 C9 H9A 123.4
C8 C9 H9A 123.4
C9 C10 S1 111.5(2)
C9 C10 H10A 124.3
S1 C10 H10A 124.3
O1 C11 O2 122.8(3)
O1 C11 C8 127.1(3)
O2 C11 C8 110.1(3)
C13 C12 O2 108.0(5)
C13 C12 H12A 110.1
O2 C12 H12A 110.1
C13 C12 H12B 110.1
O2 C12 H12B 110.1
H12A C12 H12B 108.4
C12 C13 H13A 109.5
C12 C13 H13B 109.5
H13A C13 H13B 109.5
C12 C13 H13C 109.5
H13A C13 H13C 109.5
H13B C13 H13C 109.5
C15 C14 C3 132.0(2)
C15 C14 S2 109.55(19)
C3 C14 S2 118.4(2)
C14 C15 C16 112.5(3)
C14 C15 C18 127.9(2)
C16 C15 C18 119.4(3)
C17 C16 C15 113.5(3)
C17 C16 H16A 123.2
C15 C16 H16A 123.2
C16 C17 S2 111.4(2)
C16 C17 H17A 124.3
S2 C17 H17A 124.3
O3 C18 O4 123.6(3)
O3 C18 C15 123.4(3)
O4 C18 C15 112.9(2)
C20 C19 O4 107.7(4)
C20 C19 H19A 110.2
O4 C19 H19A 110.2
C20 C19 H19B 110.2
O4 C19 H19B 110.2
H19A C19 H19B 108.5
C19 C20 H20A 109.5
C19 C20 H20B 109.5
H20A C20 H20B 109.5
C19 C20 H20C 109.5
H20A C20 H20C 109.5
H20B C20 H20C 109.5
C22 C21 C5 132.2(2)
C22 C21 S3 110.34(19)
C5 C21 S3 117.37(19)
C21 C22 C23 112.1(3)
C21 C22 C25 128.2(2)
C23 C22 C25 119.6(2)
C24 C23 C22 113.2(3)
C24 C23 H23A 123.4
C22 C23 H23A 123.4
C23 C24 S3 111.9(2)
C23 C24 H24A 124.1
S3 C24 H24A 124.1
O5 C25 O6 122.9(3)
O5 C25 C22 123.7(3)
O6 C25 C22 113.3(2)
C27 C26 O6 109.1(4)
C27 C26 H26A 109.9
O6 C26 H26A 109.9
C27 C26 H26B 109.9
O6 C26 H26B 109.9
H26A C26 H26B 108.3
C26 C27 H27A 109.5
C26 C27 H27B 109.5
H27A C27 H27B 109.5
C26 C27 H27C 109.5
H27A C27 H27C 109.5
H27B C27 H27C 109.5

loop_
_geom_bond_atom_site_label_1
_geom_bond_atom_site_label_2
_geom_bond_distance
S1 C10 1.705(3)
S1 C7 1.722(3)
S2 C17 1.704(3)
S2 C14 1.720(3)
S3 C24 1.709(3)
S3 C21 1.716(3)
O1 C11 1.186(4)
O2 C11 1.330(4)
O2 C12 1.457(5)
O3 C18 1.201(4)
O4 C18 1.327(4)
O4 C19 1.449(4)
O5 C25 1.205(3)
O6 C25 1.325(4)
O6 C26 1.461(4)
C1 C2 1.394(3)
C1 C6 1.398(4)
C1 C7 1.479(4)
C2 C3 1.392(4)
C2 H2A 0.9300
C3 C4 1.400(3)
C3 C14 1.476(3)
C4 C5 1.388(3)
C4 H4A 0.9300
C5 C6 1.394(4)
C5 C21 1.482(3)
C6 H6A 0.9300
C7 C8 1.373(4)
C8 C9 1.426(4)
C8 C11 1.479(4)
C9 C10 1.341(5)
C9 H9A 0.9300
C10 H10A 0.9300
C12 C13 1.430(8)
C12 H12A 0.9700
C12 H12B 0.9700
C13 H13A 0.9600
C13 H13B 0.9600
C13 H13C 0.9600
C14 C15 1.382(4)
C15 C16 1.421(4)
C15 C18 1.469(4)
C16 C17 1.337(5)
C16 H16A 0.9300
C17 H17A 0.9300
C19 C20 1.416(7)
C19 H19A 0.9700
C19 H19B 0.9700
C20 H20A 0.9600
C20 H20B 0.9600
C20 H20C 0.9600
C21 C22 1.377(4)
C22 C23 1.431(4)
C22 C25 1.470(4)
C23 C24 1.331(4)
C23 H23A 0.9300
C24 H24A 0.9300
C26 C27 1.395(7)
C26 H26A 0.9700
C26 H26B 0.9700
C27 H27A 0.9600
C27 H27B 0.9600
C27 H27C 0.9600
